data_7240634
loop_
_publ_author_name
'Bryndal, Iwona'
'Drozd, Marek'
'Lis, Tadeusz'
'Zar\;eba, Jan Kazimierz'
'Ratajczak, Henryk'

_publ_section_title
;
 Structural diversity of hydrogen-bonded complexes comprising phenol-based
 and pyridine-based components: NLO properties, crystallographic and
 spectroscopic studies
;
_journal_name_full CrystEngComm
_journal_paper_doi 10.1039/D0CE00606H
_journal_year 2020
_chemical_formula_moiety 'C6 H4 N O3, C6 H5 N O3, C5 H7 N2'
_chemical_formula_sum 'C17 H16 N4 O6'
_chemical_formula_weight 372.34
_chemical_name_common '2-aminopyridinium 4-nitrophenolate 4-nitrophenol'
_chemical_name_systematic '2-aminopyridinium 4-nitrophenolate 4-nitrophenol'
_space_group_crystal_system orthorhombic
_space_group_IT_number 33
_space_group_name_Hall 'P 2c -2n'
_space_group_name_H-M_alt 'P n a 21'
_atom_sites_solution_hydrogens mixed
_atom_sites_solution_primary direct
_atom_sites_solution_secondary difmap
_audit_creation_method SHELXL-2018/1
_audit_update_record
;
2020-03-19 deposited with the CCDC.	2020-06-04 downloaded from the CCDC.
;
_cell_angle_alpha 90
_cell_angle_beta 90
_cell_angle_gamma 90
_cell_formula_units_Z 4
_cell_length_a 13.249(5)
_cell_length_b 10.910(4)
_cell_length_c 11.697(4)
_cell_measurement_reflns_used 1798
_cell_measurement_temperature 100(2)
_cell_measurement_theta_max 28.729
_cell_measurement_theta_min 2.974
_cell_volume 1690.8(11)
_computing_cell_refinement
;
CrysAlisPro, Oxford Diffraction Ltd.,
Version 1.171.36.20 (release 27-06-2012 CrysAlis171 .NET)
(compiled Jul 11 2012,15:38:31)
;
_computing_data_collection
;
CrysAlisPro, Oxford Diffraction Ltd.,
Version 1.171.36.20 (release 27-06-2012 CrysAlis171 .NET)
(compiled Jul 11 2012,15:38:31)
;
_computing_data_reduction
;
CrysAlisPro, Oxford Diffraction Ltd.,
Version 1.171.36.20 (release 27-06-2012 CrysAlis171 .NET)
(compiled Jul 11 2012,15:38:31)
;
_computing_structure_refinement 'SHELXL-2018/1 (Sheldrick, 2015)'
_computing_structure_solution 'SHELXS-97 (Sheldrick, 2008)'
_diffrn_ambient_temperature 100(2)
_diffrn_detector_area_resol_mean 8.3359
_diffrn_measured_fraction_theta_full 0.996
_diffrn_measured_fraction_theta_max 0.943
_diffrn_measurement_device_type 'Xcalibur, Sapphire2, large Be window'
_diffrn_measurement_method '\w scans'
_diffrn_radiation_monochromator graphite
_diffrn_radiation_type MoK\a
_diffrn_radiation_wavelength 0.71073
_diffrn_reflns_av_R_equivalents 0.0748
_diffrn_reflns_av_unetI/netI 0.1088
_diffrn_reflns_Laue_measured_fraction_full 0.996
_diffrn_reflns_Laue_measured_fraction_max 0.943
_diffrn_reflns_limit_h_max 17
_diffrn_reflns_limit_h_min -14
_diffrn_reflns_limit_k_max 14
_diffrn_reflns_limit_k_min -9
_diffrn_reflns_limit_l_max 15
_diffrn_reflns_limit_l_min -10
_diffrn_reflns_number 7309
_diffrn_reflns_point_group_measured_fraction_full 0.773
_diffrn_reflns_point_group_measured_fraction_max 0.720
_diffrn_reflns_theta_full 25.500
_diffrn_reflns_theta_max 28.793
_diffrn_reflns_theta_min 2.980
_diffrn_source 'Enhance (Mo) X-ray Source'
_exptl_absorpt_coefficient_mu 0.113
_exptl_absorpt_correction_type none
_exptl_crystal_colour yellow
_exptl_crystal_density_diffrn 1.463
_exptl_crystal_description plate
_exptl_crystal_F_000 776
_exptl_crystal_size_max 0.220
_exptl_crystal_size_mid 0.180
_exptl_crystal_size_min 0.040
_refine_diff_density_max 0.323
_refine_diff_density_min -0.332
_refine_diff_density_rms 0.072
_refine_ls_abs_structure_details
;
 Flack x determined using 389 quotients [(I+)-(I-)]/[(I+)+(I-)]
 (Parsons, Flack and Wagner, Acta Cryst. B69 (2013) 249-259).
;
_refine_ls_abs_structure_Flack -2.8(10)
_refine_ls_extinction_method none
_refine_ls_goodness_of_fit_ref 1.006
_refine_ls_hydrogen_treatment constr
_refine_ls_matrix_type full
_refine_ls_number_parameters 261
_refine_ls_number_reflns 3160
_refine_ls_number_restraints 2
_refine_ls_restrained_S_all 1.006
_refine_ls_R_factor_all 0.1131
_refine_ls_R_factor_gt 0.0671
_refine_ls_shift/su_max 0.002
_refine_ls_shift/su_mean 0.000
_refine_ls_structure_factor_coef Fsqd
_refine_ls_weighting_details 'w=1/[\s^2^(Fo^2^)+(0.0600P)^2^] where P=(Fo^2^+2Fc^2^)/3'
_refine_ls_weighting_scheme calc
_refine_ls_wR_factor_gt 0.1349
_refine_ls_wR_factor_ref 0.1643
_reflns_Friedel_coverage 0.458
_reflns_Friedel_fraction_full 0.527
_reflns_Friedel_fraction_max 0.475
_reflns_number_gt 1975
_reflns_number_total 3160
_reflns_threshold_expression 'I > 2\s(I)'
_cod_data_source_file d0ce00606h2.cif
_cod_data_source_block 2appnf
_cod_database_code 7240634
_shelx_shelxl_version_number 2018/1
_shelx_space_group_comment
;
The symmetry employed for this shelxl refinement is uniquely defined
by the following loop, which should always be used as a source of
symmetry information in preference to the above space-group names.
They are only intended as comments.
;
_shelx_estimated_absorpt_t_min 0.976
_shelx_estimated_absorpt_t_max 0.995

loop_
_space_group_symop_operation_xyz
'x, y, z'
'-x, -y, z+1/2'
'x+1/2, -y+1/2, z'
'-x+1/2, y+1/2, z+1/2'

loop_
_atom_site_label
_atom_site_type_symbol
_atom_site_fract_x
_atom_site_fract_y
_atom_site_fract_z
_atom_site_U_iso_or_equiv
_atom_site_adp_type
_atom_site_occupancy
_atom_site_site_symmetry_order
_atom_site_calc_flag
_atom_site_refinement_flags_posn
_atom_site_refinement_flags_adp
_atom_site_refinement_flags_occupancy
_atom_site_disorder_assembly
_atom_site_disorder_group
O1D O 0.6703(3) 0.2053(3) 0.4460(4) 0.0316(9) Uani 1 1 d . . . . .
H1D H 0.647550 0.267461 0.479687 0.047 Uiso 1 1 calc R U . . .
C1D C 0.7585(4) 0.2340(5) 0.3940(5) 0.0267(12) Uani 1 1 d . . . . .
C2D C 0.8212(4) 0.1406(5) 0.3608(5) 0.0269(12) Uani 1 1 d . . . . .
H2D H 0.801258 0.058031 0.373241 0.032 Uiso 1 1 calc R U . . .
C3D C 0.9131(4) 0.1648(4) 0.3094(5) 0.0264(12) Uani 1 1 d . . . . .
H3D H 0.956913 0.099960 0.287476 0.032 Uiso 1 1 calc R U . . .
C4D C 0.9398(4) 0.2861(5) 0.2906(5) 0.0256(12) Uani 1 1 d . . . . .
C5D C 0.8760(4) 0.3817(5) 0.3209(5) 0.0271(12) Uani 1 1 d . . . . .
H5D H 0.894660 0.464037 0.305125 0.033 Uiso 1 1 calc R U . . .
C6D C 0.7857(4) 0.3566(5) 0.3738(5) 0.0262(12) Uani 1 1 d . . . . .
H6D H 0.742162 0.421356 0.396368 0.031 Uiso 1 1 calc R U . . .
N1D N 1.0344(3) 0.3131(4) 0.2350(4) 0.0323(11) Uani 1 1 d . . . . .
O2D O 1.0877(3) 0.2283(3) 0.2005(4) 0.0365(10) Uani 1 1 d . . . . .
O3D O 1.0589(3) 0.4224(3) 0.2233(4) 0.0465(12) Uani 1 1 d . . . . .
O1C O 0.5706(3) 0.3913(3) 0.5218(4) 0.0311(9) Uani 1 1 d . . . . .
C1C C 0.4899(4) 0.3565(5) 0.5805(5) 0.0268(12) Uani 1 1 d . . . . .
C2C C 0.4686(4) 0.2311(5) 0.5995(5) 0.0301(13) Uani 1 1 d . . . . .
H2C H 0.515184 0.170840 0.573779 0.036 Uiso 1 1 calc R U . . .
C3C C 0.3827(4) 0.1950(5) 0.6539(5) 0.0285(12) Uani 1 1 d . . . . .
H3C H 0.369324 0.110238 0.664976 0.034 Uiso 1 1 calc R U . . .
C4C C 0.3150(4) 0.2819(4) 0.6931(5) 0.0252(11) Uani 1 1 d . . . . .
C5C C 0.3338(4) 0.4064(4) 0.6795(4) 0.0264(12) Uani 1 1 d . . . . .
H5C H 0.287731 0.465383 0.708452 0.032 Uiso 1 1 calc R U . . .
C6C C 0.4203(4) 0.4433(5) 0.6234(5) 0.0295(12) Uani 1 1 d . . . . .
H6C H 0.433202 0.528268 0.613403 0.035 Uiso 1 1 calc R U . . .
N1C N 0.2247(4) 0.2453(4) 0.7511(4) 0.0294(10) Uani 1 1 d . . . . .
O2C O 0.2023(3) 0.1330(3) 0.7531(4) 0.0344(10) Uani 1 1 d . . . . .
O3C O 0.1712(3) 0.3226(4) 0.7989(4) 0.0388(11) Uani 1 1 d . . . . .
N1A N 0.5926(5) 0.6274(6) 0.4888(6) 0.0246(15) Uani 0.815(11) 1 d . . P A 1
H1A H 0.577536 0.548936 0.492225 0.030 Uiso 0.815(11) 1 calc R U P A 1
C2A C 0.6795(6) 0.6666(7) 0.5369(7) 0.0226(16) Uani 0.815(11) 1 d D . P A 1
C3A C 0.7039(7) 0.7923(6) 0.5318(9) 0.0282(17) Uani 0.815(11) 1 d . . P A 1
H3A H 0.764956 0.822451 0.563883 0.034 Uiso 0.815(11) 1 calc R U P A 1
C4A C 0.6369(8) 0.8697(7) 0.4791(11) 0.030(2) Uani 0.815(11) 1 d . . P A 1
H4A H 0.651915 0.954785 0.475308 0.036 Uiso 0.815(11) 1 calc R U P A 1
C5A C 0.5474(8) 0.8268(9) 0.4309(9) 0.034(2) Uani 0.815(11) 1 d . . P A 1
H5A H 0.501250 0.881851 0.395825 0.041 Uiso 0.815(11) 1 calc R U P A 1
C6A C 0.5274(7) 0.7053(8) 0.4350(8) 0.0305(18) Uani 0.815(11) 1 d . . P A 1
H6A H 0.468447 0.672063 0.400582 0.037 Uiso 0.815(11) 1 d R U P A 1
N2A N 0.7415(4) 0.5869(4) 0.5856(5) 0.0261(15) Uani 0.815(11) 1 d D . P A 1
H21A H 0.726012 0.508430 0.586583 0.031 Uiso 0.815(11) 1 calc R U P A 1
H22A H 0.798069 0.612345 0.616988 0.031 Uiso 0.815(11) 1 calc R U P A 1
N1B N 0.625(3) 0.629(2) 0.507(3) 0.0246(15) Uani 0.185(11) 1 d G . P A 2
H1B H 0.625959 0.548489 0.511267 0.030 Uiso 0.185(11) 1 calc R U P A 2
C2B C 0.542(2) 0.689(4) 0.461(3) 0.0305(18) Uani 0.185(11) 1 d DG . P A 2
C3B C 0.542(3) 0.816(4) 0.453(5) 0.034(2) Uani 0.185(11) 1 d G . P A 2
H3B H 0.484827 0.857302 0.421900 0.041 Uiso 0.185(11) 1 calc R U P A 2
C4B C 0.624(4) 0.883(2) 0.492(5) 0.030(2) Uani 0.185(11) 1 d G . P A 2
H4B H 0.623509 0.970231 0.487098 0.036 Uiso 0.185(11) 1 calc R U P A 2
C5B C 0.707(3) 0.823(3) 0.538(5) 0.0282(17) Uani 0.185(11) 1 d G . P A 2
H5B H 0.763435 0.869089 0.564564 0.034 Uiso 0.185(11) 1 calc R U P A 2
C6B C 0.7079(19) 0.696(3) 0.545(3) 0.0226(16) Uani 0.185(11) 1 d G . P A 2
H6B H 0.764680 0.655016 0.576833 0.027 Uiso 0.185(11) 1 calc R U P A 2
N2B N 0.470(2) 0.629(3) 0.409(2) 0.055(10) Uani 0.185(11) 1 d D . P A 2
H21B H 0.472680 0.548791 0.402148 0.066 Uiso 0.185(11) 1 calc R U P A 2
H22B H 0.417683 0.669206 0.380122 0.066 Uiso 0.185(11) 1 calc R U P A 2

loop_
_atom_site_aniso_label
_atom_site_aniso_U_11
_atom_site_aniso_U_22
_atom_site_aniso_U_33
_atom_site_aniso_U_23
_atom_site_aniso_U_13
_atom_site_aniso_U_12
O1D 0.022(2) 0.032(2) 0.041(2) -0.0027(18) 0.0065(19) -0.0004(16)
C1D 0.024(3) 0.029(3) 0.028(3) -0.003(2) -0.004(3) -0.001(2)
C2D 0.021(3) 0.024(3) 0.035(3) 0.002(2) -0.002(3) -0.002(2)
C3D 0.032(3) 0.020(2) 0.027(3) 0.002(2) -0.001(2) 0.002(2)
C4D 0.025(3) 0.025(3) 0.026(3) 0.002(2) 0.005(2) 0.001(2)
C5D 0.026(3) 0.024(3) 0.031(3) -0.001(2) -0.005(2) 0.000(2)
C6D 0.022(3) 0.025(2) 0.032(3) 0.000(2) 0.000(3) 0.004(2)
N1D 0.028(3) 0.032(2) 0.037(3) 0.003(2) 0.001(2) -0.005(2)
O2D 0.030(2) 0.033(2) 0.046(3) -0.0064(18) 0.007(2) -0.0001(18)
O3D 0.044(3) 0.027(2) 0.068(3) 0.008(2) 0.014(2) -0.0072(18)
O1C 0.025(2) 0.0281(19) 0.040(2) -0.0052(17) 0.0032(19) -0.0037(16)
C1C 0.022(3) 0.029(3) 0.029(3) -0.005(2) -0.003(3) -0.001(2)
C2C 0.025(3) 0.025(3) 0.040(3) 0.001(2) 0.001(3) 0.000(2)
C3C 0.028(3) 0.022(2) 0.036(3) 0.001(2) -0.006(3) 0.000(2)
C4C 0.018(3) 0.029(3) 0.029(3) 0.001(2) -0.001(2) -0.001(2)
C5C 0.024(3) 0.022(2) 0.034(3) 0.001(2) 0.005(2) 0.003(2)
C6C 0.030(3) 0.026(3) 0.032(3) -0.002(2) 0.002(3) 0.000(2)
N1C 0.026(2) 0.031(2) 0.031(2) 0.004(2) -0.001(2) 0.000(2)
O2C 0.034(2) 0.0243(18) 0.045(2) 0.0017(17) 0.004(2) -0.0062(16)
O3C 0.031(2) 0.033(2) 0.052(3) 0.0001(19) 0.014(2) 0.0058(18)
N1A 0.012(4) 0.027(2) 0.035(4) 0.001(2) -0.001(3) 0.003(3)
C2A 0.018(4) 0.017(4) 0.034(3) -0.004(3) 0.002(3) -0.003(3)
C3A 0.027(3) 0.021(5) 0.037(4) -0.004(4) 0.004(3) 0.000(3)
C4A 0.026(4) 0.026(3) 0.037(5) 0.000(3) 0.014(3) 0.000(3)
C5A 0.034(4) 0.032(3) 0.036(6) 0.014(3) 0.009(4) 0.003(3)
C6A 0.027(4) 0.036(4) 0.028(5) 0.004(3) 0.000(3) 0.002(3)
N2A 0.018(3) 0.027(3) 0.033(3) 0.000(2) -0.001(2) -0.001(2)
N1B 0.012(4) 0.027(2) 0.035(4) 0.001(2) -0.001(3) 0.003(3)
C2B 0.027(4) 0.036(4) 0.028(5) 0.004(3) 0.000(3) 0.002(3)
C3B 0.034(4) 0.032(3) 0.036(6) 0.014(3) 0.009(4) 0.003(3)
C4B 0.026(4) 0.026(3) 0.037(5) 0.000(3) 0.014(3) 0.000(3)
C5B 0.027(3) 0.021(5) 0.037(4) -0.004(4) 0.004(3) 0.000(3)
C6B 0.018(4) 0.017(4) 0.034(3) -0.004(3) 0.002(3) -0.003(3)
N2B 0.07(2) 0.059(19) 0.036(17) 0.018(14) -0.008(17) 0.006(19)

loop_
_atom_type_symbol
_atom_type_description
_atom_type_scat_dispersion_real
_atom_type_scat_dispersion_imag
_atom_type_scat_source
C C 0.0033 0.0016 'International Tables Vol C Tables 4.2.6.8 and 6.1.1.4'
H H 0.0000 0.0000 'International Tables Vol C Tables 4.2.6.8 and 6.1.1.4'
N N 0.0061 0.0033 'International Tables Vol C Tables 4.2.6.8 and 6.1.1.4'
O O 0.0106 0.0060 'International Tables Vol C Tables 4.2.6.8 and 6.1.1.4'

loop_
_geom_angle_atom_site_label_1
_geom_angle_atom_site_label_2
_geom_angle_atom_site_label_3
_geom_angle
_geom_angle_site_symmetry_1
_geom_angle_site_symmetry_3
_geom_angle_publ_flag
C1D O1D H1D 109.5 . . ?
O1D C1D C2D 118.6(5) . . ?
O1D C1D C6D 121.2(5) . . ?
C2D C1D C6D 120.3(5) . . ?
C1D C2D C3D 121.0(5) . . ?
C1D C2D H2D 119.5 . . ?
C3D C2D H2D 119.5 . . ?
C2D C3D C4D 118.3(5) . . ?
C2D C3D H3D 120.8 . . ?
C4D C3D H3D 120.8 . . ?
C3D C4D C5D 121.4(5) . . ?
C3D C4D N1D 119.1(5) . . ?
C5D C4D N1D 119.4(5) . . ?
C6D C5D C4D 119.7(5) . . ?
C6D C5D H5D 120.2 . . ?
C4D C5D H5D 120.2 . . ?
C5D C6D C1D 119.3(5) . . ?
C5D C6D H6D 120.4 . . ?
C1D C6D H6D 120.4 . . ?
O2D N1D O3D 122.3(5) . . ?
O2D N1D C4D 119.6(4) . . ?
O3D N1D C4D 118.1(5) . . ?
O1C C1C C6C 121.2(5) . . ?
O1C C1C C2C 121.3(5) . . ?
C6C C1C C2C 117.5(5) . . ?
C3C C2C C1C 121.3(5) . . ?
C3C C2C H2C 119.4 . . ?
C1C C2C H2C 119.4 . . ?
C2C C3C C4C 119.9(5) . . ?
C2C C3C H3C 120.1 . . ?
C4C C3C H3C 120.1 . . ?
C3C C4C C5C 121.0(5) . . ?
C3C C4C N1C 120.5(4) . . ?
C5C C4C N1C 118.5(5) . . ?
C6C C5C C4C 119.3(5) . . ?
C6C C5C H5C 120.4 . . ?
C4C C5C H5C 120.4 . . ?
C5C C6C C1C 121.0(5) . . ?
C5C C6C H6C 119.5 . . ?
C1C C6C H6C 119.5 . . ?
O3C N1C O2C 121.3(5) . . ?
O3C N1C C4C 120.2(4) . . ?
O2C N1C C4C 118.5(4) . . ?
C2A N1A C6A 122.3(5) . . ?
C2A N1A H1A 118.9 . . ?
C6A N1A H1A 118.9 . . ?
N2A C2A N1A 119.9(7) . . ?
N2A C2A C3A 120.9(7) . . ?
N1A C2A C3A 119.1(6) . . ?
C4A C3A C2A 118.0(6) . . ?
C4A C3A H3A 121.0 . . ?
C2A C3A H3A 121.0 . . ?
C3A C4A C5A 121.7(6) . . ?
C3A C4A H4A 119.2 . . ?
C5A C4A H4A 119.1 . . ?
C6A C5A C4A 118.8(7) . . ?
C6A C5A H5A 120.6 . . ?
C4A C5A H5A 120.6 . . ?
C5A C6A N1A 120.1(7) . . ?
C5A C6A H6A 121.3 . . ?
N1A C6A H6A 118.6 . . ?
C2A N2A H21A 120.0 . . ?
C2A N2A H22A 120.0 . . ?
H21A N2A H22A 120.0 . . ?
C2B N1B C6B 120.0 . . ?
C2B N1B H1B 120.0 . . ?
C6B N1B H1B 120.0 . . ?
N2B C2B N1B 122(3) . . ?
N2B C2B C3B 118(3) . . ?
N1B C2B C3B 120.0 . . ?
C4B C3B C2B 120.0 . . ?
C4B C3B H3B 120.0 . . ?
C2B C3B H3B 120.0 . . ?
C3B C4B C5B 120.0 . . ?
C3B C4B H4B 120.0 . . ?
C5B C4B H4B 120.0 . . ?
C6B C5B C4B 120.0 . . ?
C6B C5B H5B 120.0 . . ?
C4B C5B H5B 120.0 . . ?
C5B C6B N1B 120.0 . . ?
C5B C6B H6B 120.0 . . ?
N1B C6B H6B 120.0 . . ?
C2B N2B H21B 120.0 . . ?
C2B N2B H22B 120.0 . . ?
H21B N2B H22B 120.0 . . ?

loop_
_geom_bond_atom_site_label_1
_geom_bond_atom_site_label_2
_geom_bond_distance
_geom_bond_site_symmetry_2
_geom_bond_publ_flag
O1D C1D 1.354(6) . ?
O1D H1D 0.8400 . ?
C1D C2D 1.371(7) . ?
C1D C6D 1.405(7) . ?
C2D C3D 1.384(7) . ?
C2D H2D 0.9500 . ?
C3D C4D 1.387(7) . ?
C3D H3D 0.9500 . ?
C4D C5D 1.388(7) . ?
C4D N1D 1.444(6) . ?
C5D C6D 1.374(8) . ?
C5D H5D 0.9500 . ?
C6D H6D 0.9500 . ?
N1D O2D 1.231(5) . ?
N1D O3D 1.244(5) . ?
O1C C1C 1.326(6) . ?
C1C C6C 1.414(7) . ?
C1C C2C 1.414(7) . ?
C2C C3C 1.363(7) . ?
C2C H2C 0.9500 . ?
C3C C4C 1.384(7) . ?
C3C H3C 0.9500 . ?
C4C C5C 1.390(7) . ?
C4C N1C 1.432(6) . ?
C5C C6C 1.380(7) . ?
C5C H5C 0.9500 . ?
C6C H6C 0.9500 . ?
N1C O3C 1.235(6) . ?
N1C O2C 1.262(5) . ?
N1A C2A 1.351(9) . ?
N1A C6A 1.365(9) . ?
N1A H1A 0.8800 . ?
C2A N2A 1.325(9) . ?
C2A C3A 1.410(9) . ?
C3A C4A 1.372(10) . ?
C3A H3A 0.9500 . ?
C4A C5A 1.395(10) . ?
C4A H4A 0.9500 . ?
C5A C6A 1.353(10) . ?
C5A H5A 0.9500 . ?
C6A H6A 0.9500 . ?
N2A H21A 0.8800 . ?
N2A H22A 0.8800 . ?
N1B C2B 1.3900 . ?
N1B C6B 1.3900 . ?
N1B H1B 0.8800 . ?
C2B N2B 1.316(15) . ?
C2B C3B 1.3900 . ?
C3B C4B 1.3900 . ?
C3B H3B 0.9500 . ?
C4B C5B 1.3900 . ?
C4B H4B 0.9500 . ?
C5B C6B 1.3900 . ?
C5B H5B 0.9500 . ?
C6B H6B 0.9500 . ?
N2B H21B 0.8800 . ?
N2B H22B 0.8800 . ?

loop_
_geom_hbond_atom_site_label_D
_geom_hbond_atom_site_label_H
_geom_hbond_atom_site_label_A
_geom_hbond_distance_DH
_geom_hbond_distance_HA
_geom_hbond_distance_DA
_geom_hbond_angle_DHA
_geom_hbond_site_symmetry_A
_geom_hbond_publ_flag
O1D H1D O1C 0.84 1.76 2.579(5) 163.2 . yes
C2D H2D O2C 0.95 2.51 3.254(7) 134.9 2_654 yes
C5D H5D O3C 0.95 2.49 3.297(6) 143.1 2_664 yes
C3C H3C O3D 0.95 2.36 3.178(6) 144.0 4_645 yes
C6C H6C O2D 0.95 2.42 3.240(6) 143.8 4_655 yes
N1A^a H1A^a O1C 0.88 1.76 2.621(7) 166.7 . yes
N2A^a H21A^a O1C 0.88 2.54 3.199(7) 132.4 . yes
N2A^a H21A^a O2C 0.88 2.50 3.140(6) 129.7 3 yes
N2A^a H22A^a O2D 0.88 2.50 3.315(7) 153.8 2_765 yes
N2A^a H22A^a O3D 0.88 2.30 3.098(7) 151.2 2_765 yes
N1B^b H1B^b O1C 0.88 1.87 2.70(3) 156.5 . yes
C3B^b H3B^b O3C 0.95 2.55 3.35(4) 142.3 4_554 yes
N2B^b H22B^b N1C 0.88 2.55 3.41(3) 164.1 4_554 yes
N2B^b H22B^b O2C 0.88 2.21 2.91(3) 136.6 4_554 yes
N2B^b H22B^b O3C 0.88 2.26 3.10(3) 159.4 4_554 yes
N2B^b H21B^b O1C 0.88 2.57 3.21(3) 130.0 . yes

loop_
_geom_torsion_atom_site_label_1
_geom_torsion_atom_site_label_2
_geom_torsion_atom_site_label_3
_geom_torsion_atom_site_label_4
_geom_torsion
_geom_torsion_site_symmetry_1
_geom_torsion_site_symmetry_2
_geom_torsion_site_symmetry_3
_geom_torsion_site_symmetry_4
_geom_torsion_publ_flag
O1D C1D C2D C3D -178.7(5) . . . . ?
C6D C1D C2D C3D 1.5(8) . . . . ?
C1D C2D C3D C4D -0.9(8) . . . . ?
C2D C3D C4D C5D -0.8(8) . . . . ?
C2D C3D C4D N1D -178.7(5) . . . . ?
C3D C4D C5D C6D 2.0(8) . . . . ?
N1D C4D C5D C6D 179.9(5) . . . . ?
C4D C5D C6D C1D -1.4(8) . . . . ?
O1D C1D C6D C5D 179.9(5) . . . . ?
C2D C1D C6D C5D -0.3(8) . . . . ?
C3D C4D N1D O2D 3.3(8) . . . . ?
C5D C4D N1D O2D -174.7(5) . . . . ?
C3D C4D N1D O3D -177.0(5) . . . . ?
C5D C4D N1D O3D 5.0(8) . . . . ?
O1C C1C C2C C3C -176.1(5) . . . . ?
C6C C1C C2C C3C 2.0(8) . . . . ?
C1C C2C C3C C4C -0.8(9) . . . . ?
C2C C3C C4C C5C -1.0(8) . . . . ?
C2C C3C C4C N1C -179.6(5) . . . . ?
C3C C4C C5C C6C 1.7(8) . . . . ?
N1C C4C C5C C6C -179.8(5) . . . . ?
C4C C5C C6C C1C -0.4(8) . . . . ?
O1C C1C C6C C5C 176.8(5) . . . . ?
C2C C1C C6C C5C -1.3(8) . . . . ?
C3C C4C N1C O3C 170.5(5) . . . . ?
C5C C4C N1C O3C -8.1(7) . . . . ?
C3C C4C N1C O2C -8.7(7) . . . . ?
C5C C4C N1C O2C 172.8(5) . . . . ?
C6A N1A C2A N2A -178.3(8) . . . . ?
C6A N1A C2A C3A 0.1(9) . . . . ?
N2A C2A C3A C4A 179.3(8) . . . . ?
N1A C2A C3A C4A 0.9(9) . . . . ?
C2A C3A C4A C5A -0.4(10) . . . . ?
C3A C4A C5A C6A -1.1(11) . . . . ?
C4A C5A C6A N1A 2.1(11) . . . . ?
C2A N1A C6A C5A -1.6(10) . . . . ?
C6B N1B C2B N2B 170(4) . . . . ?
C6B N1B C2B C3B 0.0 . . . . ?
N2B C2B C3B C4B -171(4) . . . . ?
N1B C2B C3B C4B 0.0 . . . . ?
C2B C3B C4B C5B 0.0 . . . . ?
C3B C4B C5B C6B 0.0 . . . . ?
C4B C5B C6B N1B 0.0 . . . . ?
C2B N1B C6B C5B 0.0 . . . . ?
